data_8101486
loop_
_publ_author_name
'Kolev, Tsonko'
'Glavcheva, Zornitza'
'Sch\"urmann, Markus'
'Preut, Hans'
'Bleckmann, Paul'
'Radomirska, Valentina'

_publ_section_title
;
Crystal structure of R-(+)-1-phenylethylammonium hydrogensquarate 
monohydrate, C12H13NO4 &#x00B7; H2O
;
_journal_issue 2
_journal_name_full 'Zeitschrift f\"ur Kristallographie - New Crystal Structures'
_journal_page_first 191
_journal_page_last 192
_journal_volume 214
_journal_year 1999
_chemical_formula_structural 'C12 H13 N O4, H2 O'
_chemical_formula_sum 'C12 H15 N O5'
_chemical_formula_weight 235.23
_space_group_IT_number 4
_symmetry_cell_setting monoclinic
_symmetry_space_group_name_Hall 'P 2yb'
_symmetry_space_group_name_H-M 'P 1 21 1'
_cell_angle_alpha 90.00
_cell_angle_beta 111.89(3)
_cell_angle_gamma 90.00
_cell_formula_units_Z 2
_cell_length_a 7.035(1)
_cell_length_b 11.024(2)
_cell_length_c 8.686(2)
_cell_measurement_temperature 293(2)
_cell_volume 625.1(2)
_diffrn_ambient_temperature 293(2)
_exptl_crystal_density_diffrn 1.250
_refine_ls_R_factor_obs 0.0441
_refine_ls_wR_factor_obs 0.1161
_cod_original_sg_symbol_H-M 'P 21'
_cod_database_code 8101486

loop_
_symmetry_equiv_pos_as_xyz
'x, y, z'
'-x, y+1/2, -z'

loop_
_atom_site_aniso_label
_atom_site_aniso_U_11
_atom_site_aniso_U_22
_atom_site_aniso_U_33
_atom_site_aniso_U_23
_atom_site_aniso_U_13
_atom_site_aniso_U_12
O1 0.0651(10) 0.0300(7) 0.0348(7) -0.0072(6) 0.0211(7) 0.0021(6)
O2 0.0863(13) 0.0221(6) 0.0312(7) 0.0030(6) 0.0169(8) 0.0013(7)
O3 0.0755(12) 0.0234(6) 0.0305(7) -0.0028(6) 0.0187(7) 0.0005(7)
O4 0.0788(11) 0.0275(8) 0.0350(7) 0.0072(6) 0.0277(7) 0.0069(6)
O5 0.0777(12) 0.0417(9) 0.0386(8) -0.0011(7) 0.0295(8) -0.0026(8)
N1 0.0473(10) 0.0339(8) 0.0385(9) -0.0076(7) 0.0128(7) -0.0062(7)
C1 0.0393(10) 0.0226(8) 0.0318(9) 0.0007(7) 0.0145(7) 0.0019(7)
C2 0.0438(11) 0.0226(8) 0.0300(9) -0.0006(7) 0.0128(8) 0.0014(7)
C3 0.0436(11) 0.0226(8) 0.0286(9) 0.0011(6) 0.0159(8) 0.0008(7)
C4 0.0421(11) 0.0236(9) 0.0317(9) 0.0018(7) 0.0182(8) 0.0031(7)
C11 0.0388(10) 0.0533(12) 0.0371(10) -0.0046(9) 0.0135(8) -0.0094(9)
C12 0.0558(15) 0.085(2) 0.0499(14) 0.0147(14) 0.0162(12) -0.0119(14)
C13 0.068(2) 0.166(5) 0.0400(14) 0.014(2) 0.0197(14) -0.017(2)
C14 0.066(2) 0.164(5) 0.0504(18) -0.045(2) 0.0265(16) -0.040(2)
C15 0.091(3) 0.102(3) 0.087(2) -0.055(2) 0.042(2) -0.035(2)
C16 0.0748(19) 0.0541(15) 0.0538(15) -0.0163(11) 0.0230(13) -0.0147(12)
C17 0.0519(14) 0.108(2) 0.0463(13) -0.0095(15) 0.0224(11) -0.0093(15)
C18 0.0446(12) 0.0426(10) 0.0444(11) -0.0076(9) 0.0136(9) 0.0023(9)

loop_
_atom_site_label
_atom_site_type_symbol
_atom_site_fract_x
_atom_site_fract_y
_atom_site_fract_z
_atom_site_U_iso_or_equiv
_atom_site_thermal_displace_type
_atom_site_occupancy
_atom_site_calc_flag
_atom_site_refinement_flags
_atom_site_disorder_assembly
_atom_site_disorder_group
O1 O 0.4277(3) 0.26989(13) 0.63319(18) 0.0426(4) Uani 1 d . . .
O2 O 0.5303(3) 0.25136(12) 1.03043(19) 0.0480(5) Uani 1 d . . .
O3 O 0.5350(3) 0.53593(13) 1.06051(18) 0.0434(4) Uani 1 d . . .
H3 H 0.501(7) 0.616(5) 1.027(6) 0.098(13) Uiso 1 d . . .
O4 O 0.4055(3) 0.56457(13) 0.66249(19) 0.0452(4) Uani 1 d . . .
O5 O 0.3829(3) 0.53631(18) 1.3441(2) 0.0504(4) Uani 1 d . . .
H5A H 0.394(4) 0.545(3) 0.442(4) 0.047(7) Uiso 1 d . . .
H5B H 0.420(6) 0.604(5) 1.324(5) 0.085(13) Uiso 1 d . . .
N1 N 0.6061(3) 0.32533(19) 1.3699(2) 0.0408(4) Uani 1 d . . .
H1A H 0.5482 0.2860 1.4306 0.061 Uiso 1 calc R . .
H1B H 0.5711 0.2898 1.2712 0.061 Uiso 1 calc R . .
H1C H 0.5633 0.4020 1.3566 0.061 Uiso 1 calc R . .
C1 C 0.4515(3) 0.34295(16) 0.7453(2) 0.0309(4) Uani 1 d . . .
C2 C 0.5006(3) 0.33488(17) 0.9259(2) 0.0324(4) Uani 1 d . . .
C3 C 0.4992(3) 0.46345(16) 0.9355(2) 0.0309(4) Uani 1 d . . .
C4 C 0.4432(3) 0.47828(15) 0.7586(2) 0.0312(4) Uani 1 d . . .
C11 C 0.8964(3) 0.3788(2) 1.6269(3) 0.0433(5) Uani 1 d . . .
C12 C 0.9634(5) 0.3067(3) 1.7656(4) 0.0646(8) Uani 1 d . . .
H12 H 0.9674 0.2228 1.7551 0.097 Uiso 1 calc R . .
C13 C 1.0257(6) 0.3600(6) 1.9227(4) 0.0913(15) Uani 1 d . . .
H13 H 1.0740 0.3112 2.0168 0.137 Uiso 1 calc R . .
C14 C 1.0167(6) 0.4797(6) 1.9397(4) 0.0919(16) Uani 1 d . . .
H14 H 1.0567 0.5136 2.0451 0.138 Uiso 1 calc R . .
C15 C 0.9494(6) 0.5524(4) 1.8037(5) 0.0909(13) Uani 1 d . . .
H15 H 0.9442 0.6359 1.8163 0.136 Uiso 1 calc R . .
C16 C 0.8883(5) 0.5024(3) 1.6457(4) 0.0612(7) Uani 1 d . . .
H16 H 0.8419 0.5524 1.5528 0.092 Uiso 1 calc R . .
C17 C 0.9314(4) 0.3827(4) 1.3473(3) 0.0677(8) Uani 1 d . . .
H17A H 0.8860 0.3430 1.2413 0.102 Uiso 1 calc R . .
H17B H 1.0778 0.3768 1.3990 0.102 Uiso 1 calc R . .
H17C H 0.8920 0.4666 1.3324 0.102 Uiso 1 calc R . .
C18 C 0.8342(3) 0.3223(2) 1.4565(3) 0.0447(5) Uani 1 d . . .
H18 H 0.8774 0.2371 1.4707 0.067 Uiso 1 calc R . .

loop_
_geom_bond_atom_site_label_1
_geom_bond_atom_site_label_2
_geom_bond_distance
_geom_bond_site_symmetry_2
_geom_bond_publ_flag
O1 C1 1.226(2) . ?
O2 C2 1.255(2) . ?
O3 C3 1.295(2) . ?
O4 C4 1.228(2) . ?
N1 C18 1.498(3) . ?
C1 C2 1.478(3) . ?
C1 C4 1.499(2) . ?
C2 C3 1.420(2) . ?
C3 C4 1.446(3) . ?
C11 C12 1.372(4) . ?
C11 C16 1.375(4) . ?
C11 C18 1.513(3) . ?
C12 C13 1.399(5) . ?
C13 C14 1.332(8) . ?
C14 C15 1.358(7) . ?
C15 C16 1.390(4) . ?
C17 C18 1.514(4) . ?

loop_
_cod_related_entry_id
_cod_related_entry_database
_cod_related_entry_code
1 ChemSpider 30653853
